data_2313050
loop_
_publ_author_name
'Cao, Sunyu'
'Chen, Xiaofeng'
'Yu, Zhipeng'

_publ_section_title
;
 Crystal structure of
 4-bromo-3-[(5-bromo-thio-phen-2-yl)methyl-idene]-2-(di-cyano-methyl-idene)-5,6-di-fluoro-2,3-di-hydro-inden-1-one.
;
_journal_coeditor_code WM5797
_journal_issue 'Pt 6'
_journal_name_full 'Acta crystallographica. Section E, Crystallographic communications'
_journal_page_first 596
_journal_page_last 599
_journal_paper_doi 10.1107/S2056989026004469
_journal_volume 82
_journal_year 2026
_chemical_formula_iupac 'C17 H4 Br2 F2 N2 O S'
_chemical_formula_moiety 'C17 H4 Br2 F2 N2 O S'
_chemical_formula_sum 'C17 H4 Br2 F2 N2 O S'
_chemical_formula_weight 482.08
_chemical_name_common
(2<i>E</i>)-4-Bromo-3-[(5-bromothiophen-2-yl)methylidene]-2-(dicyanomethylidene)-5,6-difluoro-2,3-dihydroinden-1-one
_chemical_name_systematic
2-{4-Bromo-3-[(<i>E</i>)-(5-bromothiophen-2-yl)methylidene]-5,6-difluoro-1-oxoinden-2-ylidene}propanedinitrile
_space_group_crystal_system monoclinic
_space_group_IT_number 15
_space_group_name_Hall '-C 2yc'
_space_group_name_H-M_alt 'C 1 2/c 1'
_atom_sites_solution_hydrogens geom
_atom_sites_solution_primary iterative
_audit_creation_method
;
Olex2 1.3
(compiled 2020.11.12 svn.r5f609507 for OlexSys, GUI svn.r6408)
;
_cell_angle_alpha 90
_cell_angle_beta 108.971(4)
_cell_angle_gamma 90
_cell_formula_units_Z 8
_cell_length_a 22.9059(8)
_cell_length_b 5.6693(2)
_cell_length_c 25.9096(9)
_cell_measurement_reflns_used 4587
_cell_measurement_temperature 293.0(10)
_cell_measurement_theta_max 76.0540
_cell_measurement_theta_min 3.5690
_cell_volume 3181.9(2)
_computing_cell_refinement
;
CrysAlisPro (Rigaku OD, 2024)
;
_computing_data_collection
;
CrysAlisPro (Rigaku OD, 2024)
;
_computing_data_reduction
;
CrysAlisPro (Rigaku OD, 2024)
;
_computing_molecular_graphics
;
Olex2 (Dolomanov <i>et al.</i>,  2009)
;
_computing_publication_material
;
publCIF (Westrip, 2010)
;
_computing_structure_refinement
;
SHELXL (Sheldrick, 2015)
;
_computing_structure_solution
;
<i>olex2.solve</i> (Bourhis <i>et al.</i>,  2015)
;
_diffrn_ambient_temperature 293.0(10)
_diffrn_detector_area_resol_mean 10.0000
_diffrn_measured_fraction_theta_full 0.970
_diffrn_measured_fraction_theta_max 0.905
_diffrn_measurement_device 'four-circle diffractometer'
_diffrn_measurement_device_type 'XtaLAB Synergy R, HyPix'
_diffrn_measurement_method '\w scans'
_diffrn_radiation_type CuK\a
_diffrn_radiation_wavelength 1.54184
_diffrn_reflns_av_R_equivalents 0.0470
_diffrn_reflns_av_unetI/netI 0.0376
_diffrn_reflns_limit_h_max 28
_diffrn_reflns_limit_h_min -27
_diffrn_reflns_limit_k_max 7
_diffrn_reflns_limit_k_min -5
_diffrn_reflns_limit_l_max 32
_diffrn_reflns_limit_l_min -32
_diffrn_reflns_number 9183
_diffrn_reflns_theta_full 67.684
_diffrn_reflns_theta_max 78.747
_diffrn_reflns_theta_min 3.608
_exptl_absorpt_coefficient_mu 7.982
_exptl_absorpt_correction_T_max 1.00000
_exptl_absorpt_correction_T_min 0.11621
_exptl_absorpt_correction_type multi-scan
_exptl_absorpt_process_details
;
(CrysAlisPro; Rigaku OD, 2024)
;
_exptl_crystal_colour orange-red
_exptl_crystal_density_diffrn 2.013
_exptl_crystal_description block
_exptl_crystal_F_000 1856
_exptl_crystal_size_max 0.25
_exptl_crystal_size_mid 0.20
_exptl_crystal_size_min 0.20
_refine_diff_density_max 0.771
_refine_diff_density_min -1.154
_refine_ls_extinction_method none
_refine_ls_goodness_of_fit_ref 1.145
_refine_ls_hydrogen_treatment constr
_refine_ls_matrix_type full
_refine_ls_number_parameters 226
_refine_ls_number_reflns 3095
_refine_ls_number_restraints 0
_refine_ls_restrained_S_all 1.145
_refine_ls_R_factor_all 0.0637
_refine_ls_R_factor_gt 0.0420
_refine_ls_shift/su_max 0.000
_refine_ls_shift/su_mean 0.000
_refine_ls_structure_factor_coef Fsqd
_refine_ls_weighting_details 'w=1/[\s^2^(Fo^2^)+(0.0150P)^2^+49.4493P] where P=(Fo^2^+2Fc^2^)/3'
_refine_ls_weighting_scheme calc
_refine_ls_wR_factor_gt 0.0999
_refine_ls_wR_factor_ref 0.1320
_reflns_number_gt 2432
_reflns_number_total 3095
_reflns_threshold_expression 'I > 2\s(I)'
_cod_data_source_file wm5797.cif
_cod_data_source_block I
_cod_database_code 2313050
_shelx_space_group_comment
;
The symmetry employed for this shelxl refinement is uniquely defined
by the following loop, which should always be used as a source of
symmetry information in preference to the above space-group names.
They are only intended as comments.
;

loop_
_space_group_symop_operation_xyz
'x, y, z'
'-x, y, -z+1/2'
'x+1/2, y+1/2, z'
'-x+1/2, y+1/2, -z+1/2'
'-x, -y, -z'
'x, -y, z-1/2'
'-x+1/2, -y+1/2, -z'
'x+1/2, -y+1/2, z-1/2'

loop_
_atom_site_type_symbol
_atom_site_label
_atom_site_fract_x
_atom_site_fract_y
_atom_site_fract_z
_atom_site_U_iso_or_equiv
_atom_site_adp_type
_atom_site_calc_flag
_atom_site_occupancy
_atom_site_disorder_assembly
_atom_site_disorder_group
Br Br17 0.54902(3) 0.06639(13) 0.57194(3) 0.0452(2) Uani d 1 . .
Br Br16 0.25776(5) 0.26446(16) 0.29651(3) 0.0663(3) Uani d 1 . .
S S11 0.33207(7) 0.4103(3) 0.41385(6) 0.0407(4) Uani d 1 . .
F F18 0.62344(18) 0.2168(8) 0.68610(17) 0.0589(11) Uani d 1 . .
F F19 0.6063(2) 0.5718(9) 0.74651(17) 0.0664(13) Uani d 1 . .
O O20 0.4295(2) 0.3420(9) 0.5018(2) 0.0554(13) Uani d 1 . .
C C1 0.3949(3) 0.6807(11) 0.5405(3) 0.0357(13) Uani d 1 . .
C C3 0.4832(3) 0.4643(11) 0.5943(3) 0.0370(14) Uani d 1 . .
C C4 0.5329(3) 0.3126(11) 0.6139(3) 0.0376(14) Uani d 1 . .
N N25 0.3078(3) 1.2489(12) 0.5599(3) 0.0602(17) Uani d 1 . .
C C2 0.4346(3) 0.4760(11) 0.5400(3) 0.0384(14) Uani d 1 . .
C C9 0.4182(3) 0.7844(11) 0.5951(3) 0.0358(13) Uani d 1 . .
C C21 0.3949(3) 0.9738(11) 0.6149(3) 0.0402(15) Uani d 1 . .
C C12 0.3154(3) 0.6618(11) 0.4446(3) 0.0362(13) Uani d 1 . .
C C8 0.4730(3) 0.6469(11) 0.6271(2) 0.0357(13) Uani d 1 . .
C C10 0.3448(3) 0.7501(11) 0.4982(3) 0.0376(14) Uani d 1 . .
H H10 0.325749 0.883990 0.505978 0.045 Uiso calc 1 . .
C C24 0.3456(3) 1.1198(11) 0.5828(3) 0.0399(14) Uani d 1 . .
C C13 0.2659(3) 0.7793(12) 0.4081(3) 0.0451(16) Uani d 1 . .
H H13 0.249940 0.918681 0.416920 0.054 Uiso calc 1 . .
C C7 0.5150(3) 0.6862(13) 0.6790(3) 0.0459(16) Uani d 1 . .
H H7 0.509451 0.809712 0.700609 0.055 Uiso calc 1 . .
C C5 0.5740(3) 0.3538(13) 0.6655(3) 0.0443(16) Uani d 1 . .
C C15 0.2725(3) 0.4711(12) 0.3549(3) 0.0429(15) Uani d 1 . .
C C14 0.2420(3) 0.6726(13) 0.3572(3) 0.0464(16) Uani d 1 . .
H H14 0.209246 0.732103 0.328524 0.056 Uiso calc 1 . .
C C6 0.5642(3) 0.5386(13) 0.6972(3) 0.0460(16) Uani d 1 . .
N N23 0.4306(4) 1.1109(15) 0.7145(3) 0.082(2) Uani d 1 . .
C C22 0.4170(3) 1.0470(13) 0.6707(3) 0.0498(17) Uani d 1 . .

loop_
_atom_site_aniso_label
_atom_site_aniso_U_11
_atom_site_aniso_U_22
_atom_site_aniso_U_33
_atom_site_aniso_U_12
_atom_site_aniso_U_13
_atom_site_aniso_U_23
Br17 0.0427(4) 0.0407(4) 0.0553(4) 0.0068(3) 0.0203(3) 0.0006(3)
Br16 0.0885(7) 0.0584(5) 0.0404(4) -0.0060(5) 0.0049(4) -0.0067(4)
S11 0.0414(8) 0.0371(8) 0.0388(8) 0.0041(7) 0.0064(7) -0.0021(7)
F18 0.047(2) 0.070(3) 0.051(2) 0.015(2) 0.0043(19) 0.004(2)
F19 0.063(3) 0.075(3) 0.045(2) 0.004(2) -0.006(2) -0.001(2)
O20 0.054(3) 0.054(3) 0.048(3) 0.017(2) 0.001(2) -0.011(2)
C1 0.035(3) 0.032(3) 0.039(3) 0.002(3) 0.011(3) 0.000(3)
C3 0.032(3) 0.033(3) 0.045(3) -0.002(3) 0.011(3) 0.003(3)
C4 0.036(3) 0.038(3) 0.041(3) 0.002(3) 0.016(3) 0.005(3)
N25 0.064(4) 0.047(4) 0.076(5) 0.011(3) 0.031(4) 0.003(4)
C2 0.033(3) 0.035(3) 0.044(4) -0.003(3) 0.008(3) -0.005(3)
C9 0.038(3) 0.030(3) 0.040(3) -0.003(3) 0.014(3) 0.000(3)
C21 0.046(4) 0.033(3) 0.045(4) -0.004(3) 0.020(3) -0.007(3)
C12 0.032(3) 0.037(3) 0.037(3) -0.003(3) 0.007(2) 0.000(3)
C8 0.038(3) 0.036(3) 0.034(3) 0.000(3) 0.014(3) 0.000(3)
C10 0.034(3) 0.032(3) 0.046(4) 0.003(3) 0.011(3) 0.006(3)
C24 0.047(4) 0.031(3) 0.046(4) 0.002(3) 0.022(3) -0.002(3)
C13 0.042(4) 0.038(4) 0.053(4) 0.009(3) 0.012(3) 0.008(3)
C7 0.054(4) 0.045(4) 0.041(4) 0.000(3) 0.019(3) 0.001(3)
C5 0.036(3) 0.046(4) 0.047(4) 0.002(3) 0.009(3) 0.010(3)
C15 0.045(4) 0.040(4) 0.038(3) -0.007(3) 0.006(3) -0.001(3)
C14 0.049(4) 0.047(4) 0.039(3) 0.002(3) 0.008(3) 0.007(3)
C6 0.040(3) 0.052(4) 0.038(3) -0.004(3) 0.002(3) 0.006(3)
N23 0.096(6) 0.090(6) 0.057(4) 0.026(5) 0.018(4) -0.022(4)
C22 0.058(4) 0.045(4) 0.047(4) 0.008(4) 0.017(3) -0.008(3)

loop_
_atom_type_symbol
_atom_type_description
_atom_type_scat_dispersion_real
_atom_type_scat_dispersion_imag
_atom_type_scat_source
C C 0.0181 0.0091 'International Tables Vol C Tables 4.2.6.8 and 6.1.1.4'
H H 0.0000 0.0000 'International Tables Vol C Tables 4.2.6.8 and 6.1.1.4'
Br Br -0.6763 1.2805 'International Tables Vol C Tables 4.2.6.8 and 6.1.1.4'
F F 0.0727 0.0534 'International Tables Vol C Tables 4.2.6.8 and 6.1.1.4'
N N 0.0311 0.0180 'International Tables Vol C Tables 4.2.6.8 and 6.1.1.4'
O O 0.0492 0.0322 'International Tables Vol C Tables 4.2.6.8 and 6.1.1.4'
S S 0.3331 0.5567 'International Tables Vol C Tables 4.2.6.8 and 6.1.1.4'

loop_
_geom_angle_atom_site_label_1
_geom_angle_atom_site_label_2
_geom_angle_atom_site_label_3
_geom_angle_site_symmetry_1
_geom_angle_site_symmetry_3
_geom_angle
_geom_angle_publ_flag
C15 S11 C12 . . 90.8(3) ?
C9 C1 C2 . . 106.9(5) ?
C10 C1 C2 . . 125.5(6) ?
C10 C1 C9 . . 127.6(6) ?
C4 C3 C2 . . 130.4(6) ?
C4 C3 C8 . . 121.1(6) ?
C8 C3 C2 . . 108.5(5) ?
C3 C4 Br17 . . 122.9(5) ?
C5 C4 Br17 . . 119.1(5) ?
C5 C4 C3 . . 117.9(6) ?
O20 C2 C1 . . 126.7(6) ?
O20 C2 C3 . . 125.7(6) ?
C1 C2 C3 . . 107.5(5) ?
C1 C9 C8 . . 107.8(5) ?
C21 C9 C1 . . 127.7(6) ?
C21 C9 C8 . . 124.4(6) ?
C9 C21 C24 . . 124.4(6) ?
C9 C21 C22 . . 123.5(6) ?
C22 C21 C24 . . 112.0(6) ?
C10 C12 S11 . . 129.2(5) ?
C13 C12 S11 . . 109.5(5) ?
C13 C12 C10 . . 121.3(6) ?
C3 C8 C9 . . 109.1(5) ?
C7 C8 C3 . . 120.1(6) ?
C7 C8 C9 . . 130.5(6) ?
C1 C10 C12 . . 133.8(6) ?
C1 C10 H10 . . 113.1 ?
C12 C10 H10 . . 113.1 ?
N25 C24 C21 . . 175.0(8) ?
C12 C13 H13 . . 122.6 ?
C12 C13 C14 . . 114.9(6) ?
C14 C13 H13 . . 122.6 ?
C8 C7 H7 . . 121.0 ?
C6 C7 C8 . . 118.0(7) ?
C6 C7 H7 . . 121.0 ?
F18 C5 C4 . . 120.7(6) ?
F18 C5 C6 . . 118.7(6) ?
C4 C5 C6 . . 120.5(6) ?
S11 C15 Br16 . . 118.7(4) ?
C14 C15 Br16 . . 127.6(5) ?
C14 C15 S11 . . 113.7(5) ?
C13 C14 H14 . . 124.5 ?
C15 C14 C13 . . 111.1(6) ?
C15 C14 H14 . . 124.5 ?
F19 C6 C7 . . 120.2(7) ?
F19 C6 C5 . . 117.6(6) ?
C7 C6 C5 . . 122.2(6) ?
N23 C22 C21 . . 175.2(8) ?

loop_
_geom_bond_atom_site_label_1
_geom_bond_atom_site_label_2
_geom_bond_site_symmetry_2
_geom_bond_distance
_geom_bond_publ_flag
Br17 C4 . 1.877(7) ?
Br16 C15 . 1.855(7) ?
S11 C12 . 1.735(7) ?
S11 C15 . 1.720(7) ?
F18 C5 . 1.333(8) ?
F19 C6 . 1.341(7) ?
O20 C2 . 1.223(8) ?
C1 C2 . 1.477(9) ?
C1 C9 . 1.464(8) ?
C1 C10 . 1.362(8) ?
C3 C4 . 1.385(9) ?
C3 C2 . 1.485(9) ?
C3 C8 . 1.405(9) ?
C4 C5 . 1.382(9) ?
N25 C24 . 1.142(9) ?
C9 C21 . 1.372(9) ?
C9 C8 . 1.480(9) ?
C21 C24 . 1.428(9) ?
C21 C22 . 1.428(9) ?
C12 C10 . 1.422(9) ?
C12 C13 . 1.389(9) ?
C8 C7 . 1.395(9) ?
C10 H10 . 0.9300 ?
C13 H13 . 0.9300 ?
C13 C14 . 1.391(9) ?
C7 H7 . 0.9300 ?
C7 C6 . 1.359(10) ?
C5 C6 . 1.394(10) ?
C15 C14 . 1.352(10) ?
C14 H14 . 0.9300 ?
N23 C22 . 1.136(9) ?

loop_
_geom_hbond_atom_site_label_D
_geom_hbond_atom_site_label_H
_geom_hbond_atom_site_label_A
_geom_hbond_site_symmetry_A
_geom_hbond_distance_DH
_geom_hbond_distance_HA
_geom_hbond_distance_DA
_geom_hbond_angle_DHA
_geom_hbond_publ_flag
C7 H7 N23 . 0.93 2.59 3.394(12) 145 yes
C10 H10 N25 . 0.93 2.61 3.489(10) 159 yes
C13 H13 N25 7_576 0.93 2.48 3.405(11) 171 yes

loop_
_geom_torsion_atom_site_label_1
_geom_torsion_atom_site_label_2
_geom_torsion_atom_site_label_3
_geom_torsion_atom_site_label_4
_geom_torsion_site_symmetry_1
_geom_torsion_site_symmetry_2
_geom_torsion_site_symmetry_3
_geom_torsion_site_symmetry_4
_geom_torsion
_geom_torsion_publ_flag
Br17 C4 C5 F18 . . . . -2.0(9) ?
Br17 C4 C5 C6 . . . . 178.5(5) ?
Br16 C15 C14 C13 . . . . 179.4(5) ?
S11 C12 C10 C1 . . . . 3.7(11) ?
S11 C12 C13 C14 . . . . 0.0(8) ?
S11 C15 C14 C13 . . . . -1.4(8) ?
F18 C5 C6 F19 . . . . 1.7(10) ?
F18 C5 C6 C7 . . . . 179.8(6) ?
C1 C9 C21 C24 . . . . -6.3(11) ?
C1 C9 C21 C22 . . . . 173.2(7) ?
C1 C9 C8 C3 . . . . -0.6(7) ?
C1 C9 C8 C7 . . . . 173.2(7) ?
C3 C4 C5 F18 . . . . -178.6(6) ?
C3 C4 C5 C6 . . . . 1.9(10) ?
C3 C8 C7 C6 . . . . -2.2(10) ?
C4 C3 C2 O20 . . . . 1.9(12) ?
C4 C3 C2 C1 . . . . -176.9(6) ?
C4 C3 C8 C9 . . . . 178.1(6) ?
C4 C3 C8 C7 . . . . 3.5(9) ?
C4 C5 C6 F19 . . . . -178.8(6) ?
C4 C5 C6 C7 . . . . -0.7(11) ?
C2 C1 C9 C21 . . . . -178.1(6) ?
C2 C1 C9 C8 . . . . 1.6(7) ?
C2 C1 C10 C12 . . . . 0.5(12) ?
C2 C3 C4 Br17 . . . . -1.3(10) ?
C2 C3 C4 C5 . . . . 175.2(6) ?
C2 C3 C8 C9 . . . . -0.7(7) ?
C2 C3 C8 C7 . . . . -175.3(6) ?
C9 C1 C2 O20 . . . . 179.2(7) ?
C9 C1 C2 C3 . . . . -2.0(7) ?
C9 C1 C10 C12 . . . . -176.6(7) ?
C9 C8 C7 C6 . . . . -175.4(6) ?
C21 C9 C8 C3 . . . . 179.2(6) ?
C21 C9 C8 C7 . . . . -7.0(11) ?
C12 S11 C15 Br16 . . . . -179.5(4) ?
C12 S11 C15 C14 . . . . 1.2(6) ?
C12 C13 C14 C15 . . . . 0.9(9) ?
C8 C3 C4 Br17 . . . . -179.8(5) ?
C8 C3 C4 C5 . . . . -3.3(9) ?
C8 C3 C2 O20 . . . . -179.5(7) ?
C8 C3 C2 C1 . . . . 1.7(7) ?
C8 C9 C21 C24 . . . . 174.0(6) ?
C8 C9 C21 C22 . . . . -6.5(10) ?
C8 C7 C6 F19 . . . . 178.8(6) ?
C8 C7 C6 C5 . . . . 0.8(11) ?
C10 C1 C2 O20 . . . . 1.6(11) ?
C10 C1 C2 C3 . . . . -179.7(6) ?
C10 C1 C9 C21 . . . . -0.6(11) ?
C10 C1 C9 C8 . . . . 179.2(6) ?
C10 C12 C13 C14 . . . . 179.8(6) ?
C13 C12 C10 C1 . . . . -176.0(7) ?
C15 S11 C12 C10 . . . . 179.6(6) ?
C15 S11 C12 C13 . . . . -0.7(5) ?
